data_4350008
loop_
_publ_author_name
'Jia, Mingwei'
'Li, Jiantang'
'Che, Songtian'
'Kan, Liang'
'Li, Guanghua'
'Liu, Yunling'

_publ_section_title
;
 Two CuxIy-based copper--organic frameworks with multiple secondary
 building units (SBUs): structure, gas adsorption and impressive ability
 of I2 sorption and release
;
_journal_issue 5
_journal_name_full 'Inorganic Chemistry Frontiers'
_journal_page_first 1261
_journal_paper_doi 10.1039/C9QI00233B
_journal_volume 6
_journal_year 2019
_chemical_formula_sum 'C39 H74 Cu5 I4 N44 O16'
_chemical_formula_weight 2240.72
_space_group_crystal_system orthorhombic
_space_group_IT_number 52
_space_group_name_Hall '-P 2a 2bc'
_space_group_name_H-M_alt 'P n n a'
_atom_sites_solution_hydrogens geom
_audit_creation_method SHELXL-2014/7
_audit_update_record
;
2019-01-14 deposited with the CCDC.	2019-03-26 downloaded from the CCDC.
;
_cell_angle_alpha 90
_cell_angle_beta 90
_cell_angle_gamma 90
_cell_formula_units_Z 8
_cell_length_a 25.0169(9)
_cell_length_b 25.2369(8)
_cell_length_c 22.5220(6)
_cell_measurement_reflns_used 9932
_cell_measurement_temperature 273(2)
_cell_measurement_theta_max 25.68
_cell_measurement_theta_min 2.71
_cell_volume 14219.2(8)
_computing_structure_refinement 'SHELXL-2014/7 (Sheldrick, 2014)'
_diffrn_ambient_temperature 273(2)
_diffrn_measured_fraction_theta_full 0.996
_diffrn_measured_fraction_theta_max 0.995
_diffrn_measurement_device_type CCD
_diffrn_radiation_type MoK\a
_diffrn_radiation_wavelength 0.71073
_diffrn_reflns_av_R_equivalents 0.0573
_diffrn_reflns_av_unetI/netI 0.0454
_diffrn_reflns_Laue_measured_fraction_full 0.996
_diffrn_reflns_Laue_measured_fraction_max 0.995
_diffrn_reflns_limit_h_max 23
_diffrn_reflns_limit_h_min -30
_diffrn_reflns_limit_k_max 30
_diffrn_reflns_limit_k_min -30
_diffrn_reflns_limit_l_max 27
_diffrn_reflns_limit_l_min -27
_diffrn_reflns_number 55543
_diffrn_reflns_point_group_measured_fraction_full 0.996
_diffrn_reflns_point_group_measured_fraction_max 0.995
_diffrn_reflns_theta_full 25.242
_diffrn_reflns_theta_max 25.692
_diffrn_reflns_theta_min 2.434
_exptl_absorpt_coefficient_mu 3.302
_exptl_crystal_colour GREEN
_exptl_crystal_density_diffrn 2.093
_exptl_crystal_description BLOCK
_exptl_crystal_F_000 8808
_exptl_crystal_size_max 0.15
_exptl_crystal_size_mid 0.15
_exptl_crystal_size_min 0.15
_refine_diff_density_max 1.273
_refine_diff_density_min -1.595
_refine_diff_density_rms 0.166
_refine_ls_extinction_method none
_refine_ls_goodness_of_fit_ref 1.018
_refine_ls_hydrogen_treatment constr
_refine_ls_matrix_type full
_refine_ls_number_parameters 525
_refine_ls_number_reflns 13464
_refine_ls_number_restraints 94
_refine_ls_restrained_S_all 1.021
_refine_ls_R_factor_all 0.1089
_refine_ls_R_factor_gt 0.0674
_refine_ls_shift/su_max 0.000
_refine_ls_shift/su_mean 0.000
_refine_ls_structure_factor_coef Fsqd
_refine_ls_weighting_details 'w=1/[\s^2^(Fo^2^)+(0.1414P)^2^+81.1064P] where P=(Fo^2^+2Fc^2^)/3'
_refine_ls_weighting_scheme calc
_refine_ls_wR_factor_gt 0.2005
_refine_ls_wR_factor_ref 0.2514
_reflns_Friedel_coverage 0.000
_reflns_number_gt 8242
_reflns_number_total 13464
_reflns_threshold_expression 'I > 2\s(I)'
_cod_data_source_file c9qi00233b2.cif
_cod_data_source_block a_sq
_cod_database_code 4350008
_shelx_shelxl_version_number 2014/7
_shelx_space_group_comment
;
The symmetry employed for this shelxl refinement is uniquely defined
by the following loop, which should always be used as a source of
symmetry information in preference to the above space-group names.
They are only intended as comments.
;

loop_
_space_group_symop_operation_xyz
'x, y, z'
'-x+1/2, -y, z'
'-x+1/2, y+1/2, -z+1/2'
'x, -y+1/2, -z+1/2'
'-x, -y, -z'
'x-1/2, y, -z'
'x-1/2, -y-1/2, z-1/2'
'-x, y-1/2, z-1/2'

loop_
_atom_site_label
_atom_site_type_symbol
_atom_site_fract_x
_atom_site_fract_y
_atom_site_fract_z
_atom_site_U_iso_or_equiv
_atom_site_adp_type
_atom_site_occupancy
_atom_site_site_symmetry_order
_atom_site_calc_flag
_atom_site_refinement_flags_posn
_atom_site_refinement_flags_adp
_atom_site_refinement_flags_occupancy
_atom_site_disorder_assembly
_atom_site_disorder_group
C1A C -0.0196(19) 0.6375(18) -0.2393(18) 0.124(18) Uani 0.52(2) 1 d . . P A 1
H1A H -0.0449 0.6643 -0.2357 0.148 Uiso 0.52(2) 1 calc R U P A 1
C2A C 0.0219(10) 0.5756(13) -0.2887(11) 0.075(7) Uani 0.52(2) 1 d . U P A 1
H2A H 0.0252 0.5557 -0.3232 0.090 Uiso 0.52(2) 1 calc R U P A 1
C3A C 0.0125(15) 0.6246(18) -0.1886(14) 0.101(9) Uani 0.52(2) 1 d . U P A 1
H3A H 0.0066 0.6420 -0.1528 0.121 Uiso 0.52(2) 1 calc R U P A 1
C4A C 0.0545(11) 0.5628(13) -0.2441(11) 0.078(9) Uani 0.52(2) 1 d . . P A 1
H4A H 0.0802 0.5365 -0.2488 0.093 Uiso 0.52(2) 1 calc R U P A 1
C1B C -0.0302(13) 0.5999(17) -0.2389(14) 0.084(7) Uani 0.48(2) 1 d . U P A 2
H1B H -0.0670 0.5967 -0.2351 0.101 Uiso 0.48(2) 1 calc R U P A 2
C2B C 0.0426(15) 0.620(2) -0.2990(14) 0.126(18) Uani 0.48(2) 1 d . . P A 2
H2B H 0.0569 0.6315 -0.3348 0.151 Uiso 0.48(2) 1 calc R U P A 2
C3B C -0.0031(10) 0.5888(16) -0.1892(15) 0.091(13) Uani 0.48(2) 1 d . . P A 2
H3B H -0.0208 0.5814 -0.1538 0.109 Uiso 0.48(2) 1 calc R U P A 2
C4B C 0.0745(13) 0.6063(16) -0.2503(14) 0.094(10) Uani 0.48(2) 1 d . U P A 2
H4B H 0.1115 0.6083 -0.2535 0.113 Uiso 0.48(2) 1 calc R U P A 2
C5 C 0.0496(6) 0.5887(6) -0.1922(6) 0.087(4) Uani 1 1 d . . . . .
C6 C 0.0857(7) 0.5228(7) -0.1213(7) 0.120(8) Uani 1 1 d . . . . .
H6 H 0.0631 0.4979 -0.1384 0.144 Uiso 1 1 calc R U . . .
C7 C 0.0848(6) 0.5721(6) -0.1406(6) 0.084(4) Uani 1 1 d . . . . .
C8 C 0.1149(9) 0.6091(8) -0.1105(9) 0.143(6) Uani 1 1 d . U . . .
H8 H 0.1124 0.6447 -0.1210 0.172 Uiso 1 1 calc R U . . .
C9 C 0.1480(8) 0.5945(7) -0.0657(8) 0.124(5) Uani 1 1 d . U . . .
H9 H 0.1694 0.6198 -0.0474 0.149 Uiso 1 1 calc R U . . .
C10 C 0.1500(5) 0.5448(5) -0.0480(5) 0.066(3) Uani 1 1 d . U . . .
C11 C 0.1202(7) 0.5071(6) -0.0756(6) 0.105(6) Uani 1 1 d . . . . .
H11 H 0.1226 0.4717 -0.0643 0.126 Uiso 1 1 calc R U . . .
C12 C 0.1859(4) 0.5289(4) 0.0043(4) 0.050(2) Uani 1 1 d . . . . .
C13 C 0.4668(7) 0.3667(7) 0.4496(7) 0.099(5) Uani 1 1 d . . . . .
H13 H 0.4524 0.3532 0.4845 0.119 Uiso 1 1 calc R U . . .
C14 C 0.5398(7) 0.3907(9) 0.3952(7) 0.123(7) Uani 1 1 d . . . . .
H14 H 0.5766 0.3949 0.3914 0.148 Uiso 1 1 calc R U . . .
C15 C 0.4325(6) 0.3793(6) 0.4048(7) 0.093(5) Uani 1 1 d . . . . .
H15 H 0.3958 0.3755 0.4099 0.111 Uiso 1 1 calc R U . . .
C16 C 0.5083(6) 0.4032(8) 0.3481(5) 0.107(6) Uani 1 1 d . . . . .
H16 H 0.5243 0.4156 0.3136 0.129 Uiso 1 1 calc R U . . .
C17 C 0.4539(5) 0.3984(5) 0.3496(5) 0.066(3) Uani 1 1 d . . . . .
C18 C 0.4175(5) 0.4158(4) 0.3023(5) 0.058(3) Uani 1 1 d . . . . .
C19 C 0.3710(6) 0.3897(5) 0.2911(6) 0.081(4) Uani 1 1 d . . . . .
H19 H 0.3619 0.3604 0.3139 0.097 Uiso 1 1 calc R U . . .
C20 C 0.4289(6) 0.4590(6) 0.2685(6) 0.088(5) Uani 1 1 d . . . . .
H20 H 0.4607 0.4770 0.2759 0.106 Uiso 1 1 calc R U . . .
C21 C 0.3371(6) 0.4060(5) 0.2466(6) 0.080(4) Uani 1 1 d . . . . .
H21 H 0.3057 0.3875 0.2392 0.095 Uiso 1 1 calc R U . . .
C22 C 0.3962(6) 0.4776(5) 0.2242(6) 0.080(4) Uani 1 1 d . . . . .
H22 H 0.4049 0.5078 0.2026 0.096 Uiso 1 1 calc R U . . .
C23 C 0.3499(4) 0.4498(4) 0.2129(4) 0.054(3) Uani 1 1 d . . . . .
C24 C 0.3131(4) 0.4687(4) 0.1626(5) 0.051(2) Uani 1 1 d . . . . .
C25 C 0.1627(6) 0.3606(4) 0.0288(5) 0.067(4) Uani 1 1 d . . . . .
H25A H 0.1868 0.3635 -0.0048 0.081 Uiso 1 1 calc R U . . .
H25B H 0.1342 0.3863 0.0236 0.081 Uiso 1 1 calc R U . . .
C26 C 0.1387(6) 0.3044(4) 0.0308(5) 0.069(4) Uani 1 1 d . . . . .
H26A H 0.1001 0.3066 0.0285 0.083 Uiso 1 1 calc R U . . .
H26B H 0.1512 0.2843 -0.0032 0.083 Uiso 1 1 calc R U . . .
C27 C 0.1574(6) 0.3649(5) 0.1337(5) 0.073(4) Uani 1 1 d . . . . .
H27A H 0.1282 0.3902 0.1312 0.088 Uiso 1 1 calc R U . . .
H27B H 0.1770 0.3721 0.1700 0.088 Uiso 1 1 calc R U . . .
C28 C 0.1340(6) 0.3079(4) 0.1365(5) 0.074(4) Uani 1 1 d . . . . .
H28A H 0.1445 0.2911 0.1734 0.089 Uiso 1 1 calc R U . . .
H28B H 0.0952 0.3094 0.1352 0.089 Uiso 1 1 calc R U . . .
C29 C 0.2359(5) 0.3337(4) 0.0863(7) 0.079(4) Uani 1 1 d . . . . .
H29A H 0.2573 0.3397 0.1217 0.094 Uiso 1 1 calc R U . . .
H29B H 0.2588 0.3383 0.0520 0.094 Uiso 1 1 calc R U . . .
C30 C 0.2136(6) 0.2765(5) 0.0871(6) 0.072(3) Uani 1 1 d . . . . .
H30A H 0.2270 0.2572 0.0529 0.086 Uiso 1 1 calc R U . . .
H30B H 0.2258 0.2584 0.1226 0.086 Uiso 1 1 calc R U . . .
Cu5 Cu 0.22674(4) 0.45256(4) 0.08407(4) 0.0347(3) Uani 1 1 d . . . . .
Cu6 Cu 0.12455(6) 0.19975(5) 0.08640(5) 0.0536(3) Uani 1 1 d . . . . .
Cu7 Cu 0.06230(6) 0.12985(7) 0.14009(6) 0.0688(4) Uani 1 1 d . . . . .
Cu8 Cu 0.15102(6) 0.09343(6) 0.08783(6) 0.0593(4) Uani 1 1 d . . . . .
Cu9 Cu 0.06585(6) 0.13595(7) 0.02037(6) 0.0690(4) Uani 1 1 d . . . . .
I1 I 0.16023(3) 0.15297(3) 0.18573(3) 0.0562(2) Uani 1 1 d . . . . .
I2 I 0.16625(3) 0.15366(3) -0.01154(3) 0.0567(2) Uani 1 1 d . . . . .
I3 I 0.01756(3) 0.21337(3) 0.08325(4) 0.0663(2) Uani 1 1 d . . . . .
I5 I 0.05831(3) 0.04095(3) 0.07441(4) 0.0662(2) Uani 1 1 d . . . . .
N1 N -0.0151(4) 0.6138(5) -0.2894(5) 0.076(3) Uani 1 1 d . . . . .
N2 N 0.5206(4) 0.3727(4) 0.4466(5) 0.069(3) Uani 1 1 d . . . . .
N3 N 0.1921(3) 0.3723(3) 0.0842(3) 0.0366(16) Uani 1 1 d . . . . .
N4 N 0.1543(3) 0.2771(3) 0.0857(3) 0.0411(18) Uani 1 1 d . . . . .
N5 N 0.2131(3) 0.0351(3) 0.0903(3) 0.050(2) Uani 1 1 d D U . . .
O1 O 0.2745(3) 0.4383(3) 0.1501(3) 0.0561(18) Uani 1 1 d . . . . .
O2 O 0.1847(3) 0.4809(3) 0.0185(3) 0.0543(18) Uani 1 1 d . . . . .
O3 O 0.1772(3) 0.4876(3) 0.1396(3) 0.0550(18) Uani 1 1 d . . . . .
O4 O 0.2849(3) 0.4364(3) 0.0267(3) 0.0555(18) Uani 1 1 d . . . . .
C31A C 0.2095(18) 0.0073(15) 0.0324(12) 0.074(10) Uani 0.40(3) 1 d D U P B 1
C32A C 0.2023(12) -0.0002(11) 0.1407(11) 0.057(9) Uani 0.40(3) 1 d D U P B 1
C33A C 0.2652(9) 0.0613(12) 0.0936(16) 0.060(7) Uani 0.40(3) 1 d D U P B 1
C31B C 0.2411(12) 0.0328(16) 0.0321(10) 0.113(14) Uani 0.60(3) 1 d D . P B 2
C32B C 0.1889(11) -0.0184(8) 0.0928(17) 0.108(11) Uani 0.60(3) 1 d D U P B 2
C33B C 0.2515(15) 0.0485(15) 0.1384(18) 0.16(2) Uani 0.60(3) 1 d D . P B 2

loop_
_atom_site_aniso_label
_atom_site_aniso_U_11
_atom_site_aniso_U_22
_atom_site_aniso_U_33
_atom_site_aniso_U_23
_atom_site_aniso_U_13
_atom_site_aniso_U_12
C1A 0.15(4) 0.12(3) 0.11(3) -0.03(2) -0.06(2) 0.09(3)
C2A 0.055(11) 0.111(14) 0.059(11) 0.016(11) -0.024(9) 0.018(11)
C3A 0.086(17) 0.15(2) 0.066(14) 0.015(16) -0.032(13) 0.033(17)
C4A 0.080(19) 0.10(2) 0.057(14) -0.001(14) -0.029(13) 0.016(16)
C1B 0.056(12) 0.136(17) 0.061(12) 0.036(14) -0.018(10) 0.020(14)
C2B 0.09(3) 0.22(5) 0.067(19) 0.07(3) 0.001(18) 0.01(3)
C3B 0.040(14) 0.13(3) 0.10(2) 0.07(2) -0.031(14) -0.042(16)
C4B 0.068(15) 0.126(19) 0.089(16) 0.027(14) -0.010(13) -0.002(14)
C5 0.090(11) 0.098(11) 0.074(9) 0.024(8) -0.042(8) 0.005(9)
C6 0.139(15) 0.106(12) 0.115(12) 0.058(10) -0.094(12) -0.062(11)
C7 0.079(9) 0.087(10) 0.086(9) 0.021(8) -0.053(8) -0.012(7)
C8 0.180(13) 0.099(10) 0.151(11) 0.034(9) -0.103(10) -0.010(10)
C9 0.157(10) 0.093(8) 0.123(9) 0.029(7) -0.093(8) -0.014(8)
C10 0.065(7) 0.077(7) 0.056(6) 0.011(5) -0.027(5) -0.004(6)
C11 0.137(15) 0.089(10) 0.089(10) 0.040(8) -0.071(10) -0.045(10)
C12 0.040(6) 0.065(7) 0.047(5) 0.013(5) -0.009(4) 0.004(5)
C13 0.094(12) 0.112(12) 0.092(11) 0.025(9) -0.045(9) 0.010(10)
C14 0.073(10) 0.21(2) 0.090(11) 0.054(13) -0.036(9) 0.005(12)
C15 0.073(10) 0.103(12) 0.102(11) 0.024(9) -0.035(8) -0.003(8)
C16 0.084(11) 0.200(19) 0.038(6) 0.027(9) -0.009(6) 0.012(11)
C17 0.077(9) 0.052(7) 0.069(8) -0.006(5) -0.030(7) 0.014(6)
C18 0.059(7) 0.058(7) 0.058(6) 0.001(5) -0.024(5) 0.004(5)
C19 0.090(10) 0.068(8) 0.084(9) 0.023(7) -0.035(8) -0.012(7)
C20 0.071(9) 0.119(12) 0.075(8) 0.025(8) -0.045(7) -0.015(8)
C21 0.088(10) 0.062(7) 0.089(9) 0.012(7) -0.052(8) -0.016(7)
C22 0.076(9) 0.079(9) 0.084(9) 0.022(7) -0.035(7) -0.028(7)
C23 0.052(6) 0.064(7) 0.046(5) 0.005(5) -0.013(5) -0.004(5)
C24 0.048(6) 0.051(6) 0.055(6) -0.008(5) -0.018(5) 0.009(5)
C25 0.109(10) 0.042(6) 0.050(6) 0.010(5) -0.029(6) -0.032(6)
C26 0.101(10) 0.055(7) 0.051(6) 0.010(5) -0.028(6) -0.022(6)
C27 0.113(11) 0.054(7) 0.054(6) 0.010(5) 0.026(7) -0.037(7)
C28 0.118(11) 0.049(6) 0.056(6) -0.021(5) 0.035(7) -0.040(7)
C29 0.047(7) 0.035(6) 0.154(14) -0.005(7) -0.017(7) -0.007(5)
C30 0.070(8) 0.050(7) 0.095(10) -0.012(6) -0.002(7) -0.004(6)
Cu5 0.0365(6) 0.0360(6) 0.0316(5) -0.0001(4) -0.0005(4) -0.0023(4)
Cu6 0.0632(9) 0.0459(7) 0.0516(7) 0.0004(5) -0.0025(6) -0.0155(6)
Cu7 0.0649(10) 0.0844(11) 0.0571(8) 0.0123(7) 0.0214(7) -0.0101(8)
Cu8 0.0531(8) 0.0603(8) 0.0645(8) -0.0005(6) -0.0015(6) 0.0043(6)
Cu9 0.0673(10) 0.0847(11) 0.0552(8) -0.0004(7) -0.0223(7) -0.0165(8)
I1 0.0687(5) 0.0622(5) 0.0379(3) 0.0025(3) -0.0050(3) -0.0020(3)
I2 0.0692(5) 0.0559(4) 0.0448(4) 0.0001(3) 0.0048(3) -0.0074(3)
I3 0.0511(5) 0.0635(5) 0.0845(6) 0.0052(4) -0.0043(4) -0.0036(3)
I5 0.0558(5) 0.0556(4) 0.0872(6) 0.0048(4) -0.0019(4) -0.0115(3)
N1 0.063(7) 0.092(8) 0.072(7) 0.012(6) -0.021(5) 0.018(6)
N2 0.062(7) 0.074(7) 0.070(7) 0.014(5) -0.021(5) 0.006(5)
N3 0.042(4) 0.037(4) 0.030(3) 0.003(3) 0.001(3) -0.005(3)
N4 0.049(5) 0.043(4) 0.031(4) 0.001(3) -0.003(3) -0.004(3)
N5 0.043(5) 0.049(5) 0.058(5) 0.001(4) 0.004(4) 0.003(4)
O1 0.061(5) 0.055(4) 0.052(4) 0.004(3) -0.023(3) -0.011(4)
O2 0.058(5) 0.049(4) 0.057(4) 0.009(3) -0.025(3) -0.006(3)
O3 0.058(5) 0.049(4) 0.058(4) -0.010(3) 0.024(3) -0.015(3)
O4 0.061(5) 0.050(4) 0.056(4) -0.014(3) 0.026(4) -0.003(3)
C31A 0.073(18) 0.079(17) 0.069(15) -0.039(13) -0.008(13) 0.027(14)
C32A 0.055(15) 0.068(15) 0.048(13) 0.033(11) 0.018(11) 0.012(11)
C33A 0.041(11) 0.063(12) 0.075(13) -0.004(11) 0.004(10) -0.008(9)
C31B 0.064(19) 0.17(3) 0.11(2) 0.04(2) 0.021(15) 0.07(2)
C32B 0.079(15) 0.085(15) 0.16(2) -0.001(14) -0.008(14) 0.007(12)
C33B 0.12(3) 0.18(4) 0.17(4) -0.05(3) -0.09(3) 0.10(3)

loop_
_atom_type_symbol
_atom_type_description
_atom_type_scat_dispersion_real
_atom_type_scat_dispersion_imag
_atom_type_scat_source
C C 0.0033 0.0016 'International Tables Vol C Tables 4.2.6.8 and 6.1.1.4'
H H 0.0000 0.0000 'International Tables Vol C Tables 4.2.6.8 and 6.1.1.4'
N N 0.0061 0.0033 'International Tables Vol C Tables 4.2.6.8 and 6.1.1.4'
O O 0.0106 0.0060 'International Tables Vol C Tables 4.2.6.8 and 6.1.1.4'
Cu Cu 0.3201 1.2651 'International Tables Vol C Tables 4.2.6.8 and 6.1.1.4'
I I -0.4742 1.8119 'International Tables Vol C Tables 4.2.6.8 and 6.1.1.4'

loop_
_geom_angle_atom_site_label_1
_geom_angle_atom_site_label_2
_geom_angle_atom_site_label_3
_geom_angle
_geom_angle_site_symmetry_1
_geom_angle_site_symmetry_3
N1 C1A C3A 123(3) . .
C4A C2A N1 127(3) . .
C5 C3A C1A 121(3) . .
C2A C4A C5 119(3) . .
N1 C1B C3B 132(3) . .
C4B C2B N1 115(3) . .
C5 C3B C1B 117(3) . .
C2B C4B C5 121(3) . .
C3A C5 C4A 117.3(19) . .
C3B C5 C4B 117.1(19) . .
C3A C5 C7 124.0(19) . .
C3B C5 C7 122.6(18) . .
C4A C5 C7 118.6(17) . .
C4B C5 C7 120.4(17) . .
C7 C6 C11 121.4(13) . .
C6 C7 C8 117.9(12) . .
C6 C7 C5 121.6(13) . .
C8 C7 C5 120.4(13) . .
C9 C8 C7 121.0(16) . .
C10 C9 C8 120.6(16) . .
C9 C10 C11 120.4(12) . .
C9 C10 C12 120.4(12) . .
C11 C10 C12 119.2(11) . .
C10 C11 C6 118.3(13) . .
O4 C12 O2 126.2(9) 2_565 .
O4 C12 C10 118.0(9) 2_565 .
O2 C12 C10 115.8(10) . .
N2 C13 C15 124.3(17) . .
N2 C14 C16 123.2(16) . .
C13 C15 C17 118.9(16) . .
C14 C16 C17 122.5(15) . .
C16 C17 C15 115.0(11) . .
C16 C17 C18 124.9(13) . .
C15 C17 C18 119.8(13) . .
C19 C18 C20 117.6(10) . .
C19 C18 C17 121.3(12) . .
C20 C18 C17 121.1(11) . .
C18 C19 C21 121.2(12) . .
C18 C20 C22 123.7(13) . .
C19 C21 C23 119.9(12) . .
C20 C22 C23 117.4(12) . .
C21 C23 C22 120.2(10) . .
C21 C23 C24 121.1(10) . .
C22 C23 C24 118.7(10) . .
O3 C24 O1 126.5(9) 2_565 .
O3 C24 C23 117.9(9) 2_565 .
O1 C24 C23 115.6(9) . .
N3 C25 C26 110.7(8) . .
N4 C26 C25 110.6(8) . .
N3 C27 C28 112.4(9) . .
N4 C28 C27 109.1(9) . .
N3 C29 C30 110.4(10) . .
N4 C30 C29 110.5(10) . .
O1 Cu5 O2 168.7(3) . .
O1 Cu5 O3 89.1(3) . .
O2 Cu5 O3 88.7(3) . .
O1 Cu5 O4 90.5(3) . .
O2 Cu5 O4 88.7(3) . .
O3 Cu5 O4 164.8(3) . .
O1 Cu5 N3 94.1(3) . .
O2 Cu5 N3 97.3(3) . .
O3 Cu5 N3 99.4(3) . .
O4 Cu5 N3 95.8(3) . .
O1 Cu5 Cu5 84.1(2) . 2_565
O2 Cu5 Cu5 84.6(2) . 2_565
O3 Cu5 Cu5 82.6(2) . 2_565
O4 Cu5 Cu5 82.2(2) . 2_565
N3 Cu5 Cu5 177.3(2) . 2_565
N4 Cu6 Cu9 139.9(2) . .
N4 Cu6 Cu7 146.7(2) . .
Cu9 Cu6 Cu7 61.51(6) . .
N4 Cu6 I1 107.4(2) . .
Cu9 Cu6 I1 112.75(6) . .
Cu7 Cu6 I1 61.39(5) . .
N4 Cu6 I3 103.5(2) . .
Cu9 Cu6 I3 60.73(5) . .
Cu7 Cu6 I3 60.87(5) . .
I1 Cu6 I3 114.07(5) . .
N4 Cu6 I2 105.0(2) . .
Cu9 Cu6 I2 59.48(5) . .
Cu7 Cu6 I2 108.25(6) . .
I1 Cu6 I2 111.27(6) . .
I3 Cu6 I2 114.58(5) . .
N4 Cu6 Cu8 145.3(2) . .
Cu9 Cu6 Cu8 63.09(5) . .
Cu7 Cu6 Cu8 59.23(5) . .
I1 Cu6 Cu8 58.89(4) . .
I3 Cu6 Cu8 111.19(6) . .
I2 Cu6 Cu8 59.95(4) . .
N1 Cu7 Cu6 146.9(4) 8_556 .
N1 Cu7 Cu8 139.6(4) 8_556 .
Cu6 Cu7 Cu8 62.59(5) . .
N1 Cu7 I5 104.1(4) 8_556 .
Cu6 Cu7 I5 109.07(6) . .
Cu8 Cu7 I5 60.14(5) . .
N1 Cu7 Cu9 144.6(4) 8_556 .
Cu6 Cu7 Cu9 59.11(5) . .
Cu8 Cu7 Cu9 63.47(6) . .
I5 Cu7 Cu9 59.99(5) . .
N1 Cu7 I3 106.6(4) 8_556 .
Cu6 Cu7 I3 60.55(5) . .
Cu8 Cu7 I3 113.73(6) . .
I5 Cu7 I3 111.96(6) . .
Cu9 Cu7 I3 59.84(5) . .
N1 Cu7 I1 105.8(3) 8_556 .
Cu6 Cu7 I1 59.97(5) . .
Cu8 Cu7 I1 59.52(5) . .
I5 Cu7 I1 114.86(6) . .
Cu9 Cu7 I1 109.59(6) . .
I3 Cu7 I1 112.58(6) . .
N5 Cu8 Cu7 145.7(2) . .
N5 Cu8 I1 107.6(2) . .
Cu7 Cu8 I1 61.07(5) . .
N5 Cu8 I5 106.8(2) . .
Cu7 Cu8 I5 60.19(5) . .
I1 Cu8 I5 116.31(6) . .
N5 Cu8 I2 107.7(2) . .
Cu7 Cu8 I2 106.55(6) . .
I1 Cu8 I2 110.50(6) . .
I5 Cu8 I2 107.60(5) . .
N5 Cu8 Cu6 147.4(2) . .
Cu7 Cu8 Cu6 58.18(5) . .
I1 Cu8 Cu6 59.03(4) . .
I5 Cu8 Cu6 105.68(6) . .
I2 Cu8 Cu6 58.92(4) . .
N5 Cu8 Cu9 145.2(2) . .
Cu7 Cu8 Cu9 58.73(6) . .
I1 Cu8 Cu9 107.10(6) . .
I5 Cu8 Cu9 58.43(5) . .
I2 Cu8 Cu9 56.90(5) . .
Cu6 Cu8 Cu9 56.28(5) . .
N2 Cu9 Cu6 147.2(3) 7_565 .
N2 Cu9 I2 109.0(3) 7_565 .
Cu6 Cu9 I2 61.48(5) . .
N2 Cu9 I5 103.6(3) 7_565 .
Cu6 Cu9 I5 109.11(6) . .
I2 Cu9 I5 109.80(6) . .
N2 Cu9 I3 105.0(3) 7_565 .
Cu6 Cu9 I3 60.76(5) . .
I2 Cu9 I3 116.39(6) . .
I5 Cu9 I3 112.07(6) . .
N2 Cu9 Cu7 142.7(3) 7_565 .
Cu6 Cu9 Cu7 59.38(5) . .
I2 Cu9 Cu7 108.14(6) . .
I5 Cu9 Cu7 59.77(5) . .
I3 Cu9 Cu7 60.19(5) . .
N2 Cu9 Cu8 145.3(3) 7_565 .
Cu6 Cu9 Cu8 60.63(5) . .
I2 Cu9 Cu8 59.72(5) . .
I5 Cu9 Cu8 58.18(5) . .
I3 Cu9 Cu8 109.27(6) . .
Cu7 Cu9 Cu8 57.80(5) . .
Cu8 I1 Cu6 62.08(4) . .
Cu8 I1 Cu7 59.40(5) . .
Cu6 I1 Cu7 58.64(4) . .
Cu9 I2 Cu6 59.04(5) . .
Cu9 I2 Cu8 63.38(5) . .
Cu6 I2 Cu8 61.13(4) . .
Cu9 I3 Cu6 58.51(4) . .
Cu9 I3 Cu7 59.97(5) . .
Cu6 I3 Cu7 58.58(4) . .
Cu8 I5 Cu7 59.67(5) . .
Cu8 I5 Cu9 63.39(5) . .
Cu7 I5 Cu9 60.24(5) . .
C1A N1 C2A 112.8(19) . .
C1B N1 C2B 117.5(19) . .
C1B N1 Cu7 126.5(15) . 8_565
C1A N1 Cu7 123.1(15) . 8_565
C2A N1 Cu7 124.0(13) . 8_565
C2B N1 Cu7 116.0(14) . 8_565
C14 N2 C13 116.1(12) . .
C14 N2 Cu9 123.2(10) . 7_666
C13 N2 Cu9 120.2(10) . 7_666
C27 N3 C29 110.1(10) . .
C27 N3 C25 109.4(10) . .
C29 N3 C25 105.5(9) . .
C27 N3 Cu5 111.1(6) . .
C29 N3 Cu5 108.4(6) . .
C25 N3 Cu5 112.2(5) . .
C26 N4 C28 108.4(10) . .
C26 N4 C30 106.6(9) . .
C28 N4 C30 109.6(9) . .
C26 N4 Cu6 110.5(6) . .
C28 N4 Cu6 111.4(6) . .
C30 N4 Cu6 110.2(6) . .
C33A N5 C32A 113.4(19) . .
C33A N5 C31A 108(2) . .
C32A N5 C31A 113(2) . .
C32B N5 C33B 116(2) . .
C32B N5 C31B 101(2) . .
C33B N5 C31B 110(2) . .
C33A N5 Cu8 109.7(14) . .
C32A N5 Cu8 107.8(12) . .
C32B N5 Cu8 109.4(13) . .
C31A N5 Cu8 104.9(15) . .
C33B N5 Cu8 109.3(12) . .
C31B N5 Cu8 110.2(11) . .
C24 O1 Cu5 121.9(7) . .
C12 O2 Cu5 122.3(6) . .
C24 O3 Cu5 122.7(6) 2_565 .
C12 O4 Cu5 123.2(6) 2_565 .
N5 C31A C31A 91(2) . 2
N5 C32A C33A 89.0(16) . 2
N5 C33A C32A 92.3(18) . 2
N5 C31B C31B 99(2) . 2
N5 C32B C33B 94(2) . 2
N5 C33B C32B 91(2) . 2

loop_
_geom_bond_atom_site_label_1
_geom_bond_atom_site_label_2
_geom_bond_distance
_geom_bond_site_symmetry_2
C1A N1 1.28(4) .
C1A C3A 1.43(4) .
C2A C4A 1.33(3) .
C2A N1 1.33(3) .
C3A C5 1.30(4) .
C4A C5 1.34(3) .
C1B N1 1.25(3) .
C1B C3B 1.34(4) .
C2B C4B 1.40(4) .
C2B N1 1.47(4) .
C3B C5 1.32(3) .
C4B C5 1.51(4) .
C5 C7 1.517(15) .
C6 C7 1.318(19) .
C6 C11 1.400(18) .
C7 C8 1.38(2) .
C8 C9 1.36(2) .
C9 C10 1.317(19) .
C10 C11 1.361(17) .
C10 C12 1.534(13) .
C12 O4 1.246(12) 2_565
C12 O2 1.252(12) .
C13 N2 1.355(19) .
C13 C15 1.362(18) .
C14 N2 1.33(2) .
C14 C16 1.359(18) .
C15 C17 1.44(2) .
C16 C17 1.37(2) .
C17 C18 1.469(14) .
C18 C19 1.362(17) .
C18 C20 1.360(17) .
C19 C21 1.375(16) .
C20 C22 1.374(16) .
C21 C23 1.377(16) .
C22 C23 1.378(16) .
C23 C24 1.537(13) .
C24 O3 1.242(12) 2_565
C24 O1 1.265(12) .
C25 N3 1.478(12) .
C25 C26 1.540(14) .
C26 N4 1.470(12) .
C27 N3 1.425(12) .
C27 C28 1.554(14) .
C28 N4 1.474(12) .
C29 N3 1.468(14) .
C29 C30 1.548(15) .
C30 N4 1.485(16) .
Cu5 O1 1.942(7) .
Cu5 O2 1.950(6) .
Cu5 O3 1.969(7) .
Cu5 O4 1.988(7) .
Cu5 N3 2.204(7) .
Cu5 Cu5 2.662(2) 2_565
Cu6 N4 2.089(8) .
Cu6 Cu9 2.6382(18) .
Cu6 Cu7 2.6455(19) .
Cu6 I1 2.6823(14) .
Cu6 I3 2.6995(17) .
Cu6 I2 2.7031(15) .
Cu6 Cu8 2.764(2) .
Cu7 N1 2.021(10) 8_556
Cu7 Cu8 2.675(2) .
Cu7 I5 2.6892(19) .
Cu7 Cu9 2.702(2) .
Cu7 I3 2.7081(18) .
Cu7 I1 2.7200(18) .
Cu8 N5 2.140(8) .
Cu8 I1 2.6783(15) .
Cu8 I5 2.6878(17) .
Cu8 I2 2.7322(15) .
Cu8 Cu9 2.828(2) .
Cu9 N2 2.023(10) 7_565
Cu9 I2 2.6504(18) .
Cu9 I5 2.6953(18) .
Cu9 I3 2.6986(19) .
N1 Cu7 2.021(10) 8_565
N2 Cu9 2.023(10) 7_666
N5 C33A 1.466(17) .
N5 C32A 1.467(15) .
N5 C32B 1.479(17) .
N5 C31A 1.483(17) .
N5 C33B 1.488(17) .
N5 C31B 1.490(17) .
O3 C24 1.242(12) 2_565
O4 C12 1.246(12) 2_565
C31A C31A 2.06(8) 2
C32A C33A 2.04(5) 2
C33A C32A 2.04(5) 2
C31B C31B 1.71(7) 2
C32B C33B 1.96(5) 2
C33B C32B 1.96(5) 2
